data_4512707
loop_
_publ_author_name
'Yoshida, Yukihiro'
'Kumagai, Yoshihide'
'Mizuno, Motohiro'
'Saito, Gunzi'

_publ_section_title
;
 Structure--Property Relationship of Supramolecular Rotators of Coronene
 in Charge-Transfer Solids
;
_journal_issue 3
_journal_name_full 'Crystal Growth &amp; Design'
_journal_page_first 1389
_journal_paper_doi 10.1021/cg5017774
_journal_volume 15
_journal_year 2015
_chemical_formula_moiety '(C24 H12), (C12 F4 N4)'
_chemical_formula_sum 'C36 H12 F4 N4'
_chemical_formula_weight 576.51
_chemical_name_common coronene-F4TCNQ
_chemical_name_systematic
; 
 ? 
;
_space_group_IT_number 2
_symmetry_cell_setting triclinic
_symmetry_space_group_name_Hall '-P 1'
_symmetry_space_group_name_H-M 'P -1'
_atom_sites_solution_hydrogens geom
_atom_sites_solution_primary direct
_atom_sites_solution_secondary difmap
_audit_creation_method SHELXL-97
_cell_angle_alpha 109.504(1)
_cell_angle_beta 104.794(1)
_cell_angle_gamma 90.131(1)
_cell_formula_units_Z 1
_cell_length_a 7.0039(6)
_cell_length_b 8.6312(8)
_cell_length_c 11.3183(10)
_cell_measurement_reflns_used 3569
_cell_measurement_temperature 100(2)
_cell_measurement_theta_max 27.89
_cell_measurement_theta_min 2.52
_cell_volume 620.69(10)
_computing_cell_refinement 'Bruker SAINT'
_computing_data_collection 'Bruker APEX2'
_computing_data_reduction 'Bruker SAINT'
_computing_molecular_graphics 'Bruker SHELXTL'
_computing_publication_material 'Bruker SHELXTL'
_computing_structure_refinement 'SHELXL-97 (Sheldrick, 2008)'
_computing_structure_solution 'SHELXS-97 (Sheldrick, 2008)'
_diffrn_ambient_temperature 100(2)
_diffrn_detector_area_resol_mean 8.333
_diffrn_measured_fraction_theta_full 0.998
_diffrn_measured_fraction_theta_max 0.998
_diffrn_measurement_device_type 'Bruker APEX-II CCD'
_diffrn_measurement_method '\f and \w scans'
_diffrn_radiation_monochromator graphite
_diffrn_radiation_source 'fine-focus sealed tube'
_diffrn_radiation_type MoK\a
_diffrn_radiation_wavelength 0.71073
_diffrn_reflns_av_R_equivalents 0.0104
_diffrn_reflns_av_sigmaI/netI 0.0116
_diffrn_reflns_limit_h_max 8
_diffrn_reflns_limit_h_min -8
_diffrn_reflns_limit_k_max 10
_diffrn_reflns_limit_k_min -10
_diffrn_reflns_limit_l_max 13
_diffrn_reflns_limit_l_min -13
_diffrn_reflns_number 5995
_diffrn_reflns_theta_full 25.00
_diffrn_reflns_theta_max 25.02
_diffrn_reflns_theta_min 1.98
_exptl_absorpt_coefficient_mu 0.114
_exptl_absorpt_correction_T_max 0.9932
_exptl_absorpt_correction_T_min 0.9645
_exptl_absorpt_correction_type numerical
_exptl_crystal_colour 'dark green'
_exptl_crystal_density_diffrn 1.542
_exptl_crystal_density_method 'not measured'
_exptl_crystal_description rod
_exptl_crystal_F_000 292
_exptl_crystal_size_max 0.32
_exptl_crystal_size_mid 0.07
_exptl_crystal_size_min 0.06
_refine_diff_density_max 0.210
_refine_diff_density_min -0.196
_refine_diff_density_rms 0.042
_refine_ls_extinction_method none
_refine_ls_goodness_of_fit_ref 1.066
_refine_ls_hydrogen_treatment constr
_refine_ls_matrix_type full
_refine_ls_number_parameters 199
_refine_ls_number_reflns 2193
_refine_ls_number_restraints 0
_refine_ls_restrained_S_all 1.066
_refine_ls_R_factor_all 0.0374
_refine_ls_R_factor_gt 0.0309
_refine_ls_shift/su_max 0.001
_refine_ls_shift/su_mean 0.000
_refine_ls_structure_factor_coef Fsqd
_refine_ls_weighting_details 'calc w=1/[\s^2^(Fo^2^)+(0.0544P)^2^+0.1139P] where P=(Fo^2^+2Fc^2^)/3'
_refine_ls_weighting_scheme calc
_refine_ls_wR_factor_gt 0.0864
_refine_ls_wR_factor_ref 0.0911
_reflns_number_gt 1863
_reflns_number_total 2193
_reflns_threshold_expression >2sigma(I)
_cod_data_source_file cg5017774_si_002.cif
_cod_data_source_block coronene-F4TCNQ-100K
_cod_depositor_comments
;
The following automatic conversions were performed:

'_symmetry_cell_setting' value 'Triclinic' changed to 'triclinic'
according to
/usr/data/users/saulius/crontab/automatic-downloads/rss-feeds/ACS/lib/dictionaries/cif_core.dic
dictionary named 'cif_core.dic' version 2.4.2 from 2011-04-26.

Automatic conversion script
Id: cif_fix_values 3008 2015-01-20 13:52:24Z robertas 

 Adding full bibliography for 4512705--4512708.cif.
;
_cod_original_sg_symbol_H-M 'P-1   '
_cod_database_code 4512707

loop_
_symmetry_equiv_pos_as_xyz
'x, y, z'
'-x, -y, -z'

loop_
_atom_site_label
_atom_site_type_symbol
_atom_site_fract_x
_atom_site_fract_y
_atom_site_fract_z
_atom_site_U_iso_or_equiv
_atom_site_adp_type
_atom_site_occupancy
_atom_site_symmetry_multiplicity
_atom_site_calc_flag
_atom_site_refinement_flags
C1 C 0.42817(17) 1.04237(16) 0.67405(12) 0.0217(3) Uani 1 1 d .
H1 H 0.3899 1.0182 0.5844 0.026 Uiso 1 1 calc R
C2 C 0.38519(17) 0.92096(15) 0.72558(11) 0.0186(3) Uani 1 1 d .
C3 C 0.28611(18) 0.76246(16) 0.64556(12) 0.0224(3) Uani 1 1 d .
H3 H 0.2495 0.7349 0.5555 0.027 Uiso 1 1 calc R
C4 C 0.24377(17) 0.65017(15) 0.69827(12) 0.0221(3) Uani 1 1 d .
H4 H 0.1784 0.5476 0.6435 0.027 Uiso 1 1 calc R
C5 C 0.29749(17) 0.68674(14) 0.83501(12) 0.0186(3) Uani 1 1 d .
C6 C 0.25303(17) 0.57263(15) 0.89277(12) 0.0217(3) Uani 1 1 d .
H6 H 0.1846 0.4705 0.8397 0.026 Uiso 1 1 calc R
C7 C 0.30880(17) 0.61018(15) 1.02445(12) 0.0218(3) Uani 1 1 d .
H7 H 0.2780 0.5330 1.0593 0.026 Uiso 1 1 calc R
C8 C 0.41306(17) 0.76478(15) 1.10955(12) 0.0185(3) Uani 1 1 d .
C9 C 0.47580(17) 0.80650(15) 1.24686(12) 0.0213(3) Uani 1 1 d .
H9 H 0.4511 0.7295 1.2836 0.026 Uiso 1 1 calc R
C10 C 0.44240(16) 0.96065(14) 0.86227(11) 0.0167(3) Uani 1 1 d .
C11 C 0.39861(16) 0.84242(14) 0.91731(12) 0.0161(3) Uani 1 1 d .
C12 C 0.45643(16) 0.88214(14) 1.05483(11) 0.0163(3) Uani 1 1 d .
C13 C 0.05042(16) 1.02430(14) 0.13885(11) 0.0165(3) Uani 1 1 d .
C14 C -0.05273(16) 0.87492(14) 0.03876(12) 0.0165(3) Uani 1 1 d .
C15 C -0.09894(17) 0.85155(14) -0.08922(11) 0.0165(3) Uani 1 1 d .
C16 C 0.09944(17) 1.04596(14) 0.26979(11) 0.0185(3) Uani 1 1 d .
C17 C 0.05473(17) 0.92030(16) 0.31880(11) 0.0214(3) Uani 1 1 d .
C18 C 0.20582(18) 1.19233(16) 0.37177(12) 0.0215(3) Uani 1 1 d .
N1 N 0.02527(16) 0.82531(14) 0.36414(10) 0.0290(3) Uani 1 1 d .
N2 N 0.29343(17) 1.30208(14) 0.45934(10) 0.0306(3) Uani 1 1 d .
F1 F -0.10630(10) 0.75331(8) 0.07535(7) 0.02088(19) Uani 1 1 d .
F2 F -0.19512(10) 0.70812(8) -0.17387(6) 0.02088(19) Uani 1 1 d .

loop_
_atom_site_aniso_label
_atom_site_aniso_U_11
_atom_site_aniso_U_22
_atom_site_aniso_U_33
_atom_site_aniso_U_23
_atom_site_aniso_U_13
_atom_site_aniso_U_12
C1 0.0176(6) 0.0329(7) 0.0180(6) 0.0124(5) 0.0058(5) 0.0061(5)
C2 0.0132(6) 0.0238(7) 0.0192(6) 0.0068(5) 0.0057(5) 0.0049(5)
C3 0.0188(6) 0.0293(7) 0.0162(6) 0.0041(5) 0.0046(5) 0.0040(5)
C4 0.0180(6) 0.0196(6) 0.0225(6) -0.0001(5) 0.0047(5) 0.0013(5)
C5 0.0144(6) 0.0173(6) 0.0235(6) 0.0051(5) 0.0071(5) 0.0049(5)
C6 0.0182(6) 0.0147(6) 0.0301(7) 0.0052(5) 0.0066(5) 0.0015(5)
C7 0.0196(6) 0.0185(6) 0.0320(7) 0.0131(5) 0.0092(5) 0.0044(5)
C8 0.0140(6) 0.0199(6) 0.0260(6) 0.0114(5) 0.0081(5) 0.0057(5)
C9 0.0178(6) 0.0271(7) 0.0264(6) 0.0166(5) 0.0090(5) 0.0063(5)
C10 0.0116(6) 0.0198(6) 0.0196(6) 0.0065(5) 0.0061(5) 0.0051(5)
C11 0.0114(5) 0.0173(6) 0.0200(6) 0.0056(5) 0.0058(5) 0.0051(5)
C12 0.0117(6) 0.0185(6) 0.0202(6) 0.0071(5) 0.0065(5) 0.0055(5)
C13 0.0125(6) 0.0182(6) 0.0193(6) 0.0062(5) 0.0058(5) 0.0045(5)
C14 0.0149(6) 0.0152(6) 0.0225(6) 0.0088(5) 0.0070(5) 0.0028(5)
C15 0.0139(6) 0.0133(6) 0.0202(6) 0.0030(5) 0.0045(5) 0.0008(4)
C16 0.0158(6) 0.0206(6) 0.0204(6) 0.0076(5) 0.0066(5) 0.0043(5)
C17 0.0177(6) 0.0280(7) 0.0170(6) 0.0070(5) 0.0035(5) 0.0024(5)
C18 0.0211(6) 0.0283(7) 0.0181(6) 0.0096(6) 0.0084(5) 0.0058(5)
N1 0.0279(6) 0.0376(7) 0.0256(6) 0.0179(5) 0.0051(5) 0.0008(5)
N2 0.0306(6) 0.0332(7) 0.0212(6) 0.0004(5) 0.0073(5) -0.0001(5)
F1 0.0248(4) 0.0171(4) 0.0237(4) 0.0108(3) 0.0068(3) -0.0019(3)
F2 0.0226(4) 0.0153(4) 0.0200(4) 0.0021(3) 0.0032(3) -0.0035(3)

loop_
_atom_type_symbol
_atom_type_description
_atom_type_scat_dispersion_real
_atom_type_scat_dispersion_imag
_atom_type_scat_source
C C 0.0033 0.0016 'International Tables Vol C Tables 4.2.6.8 and 6.1.1.4'
H H 0.0000 0.0000 'International Tables Vol C Tables 4.2.6.8 and 6.1.1.4'
N N 0.0061 0.0033 'International Tables Vol C Tables 4.2.6.8 and 6.1.1.4'
F F 0.0171 0.0103 'International Tables Vol C Tables 4.2.6.8 and 6.1.1.4'

loop_
_geom_angle_atom_site_label_1
_geom_angle_atom_site_label_2
_geom_angle_atom_site_label_3
_geom_angle
_geom_angle_site_symmetry_1
_geom_angle_site_symmetry_3
C9 C1 C2 121.57(11) 2_677 .
C9 C1 H1 119.2 2_677 .
C2 C1 H1 119.2 . .
C10 C2 C3 118.82(11) . .
C10 C2 C1 118.41(11) . .
C3 C2 C1 122.76(11) . .
C4 C3 C2 121.25(11) . .
C4 C3 H3 119.4 . .
C2 C3 H3 119.4 . .
C3 C4 C5 121.30(12) . .
C3 C4 H4 119.3 . .
C5 C4 H4 119.3 . .
C11 C5 C4 118.89(11) . .
C11 C5 C6 118.61(11) . .
C4 C5 C6 122.50(11) . .
C7 C6 C5 121.27(11) . .
C7 C6 H6 119.4 . .
C5 C6 H6 119.4 . .
C6 C7 C8 121.40(11) . .
C6 C7 H7 119.3 . .
C8 C7 H7 119.3 . .
C9 C8 C12 118.70(11) . .
C9 C8 C7 122.71(11) . .
C12 C8 C7 118.58(11) . .
C1 C9 C8 121.16(11) 2_677 .
C1 C9 H9 119.4 2_677 .
C8 C9 H9 119.4 . .
C2 C10 C12 120.23(11) . 2_677
C2 C10 C11 119.82(11) . .
C12 C10 C11 119.94(11) 2_677 .
C5 C11 C12 120.23(11) . .
C5 C11 C10 119.90(11) . .
C12 C11 C10 119.87(12) . .
C8 C12 C11 119.90(12) . .
C8 C12 C10 119.91(11) . 2_677
C11 C12 C10 120.19(11) . 2_677
C16 C13 C14 123.14(11) . .
C16 C13 C15 123.27(11) . 2_575
C14 C13 C15 113.59(11) . 2_575
F1 C14 C15 118.33(11) . .
F1 C14 C13 118.00(10) . .
C15 C14 C13 123.67(11) . .
F2 C15 C14 118.75(10) . .
F2 C15 C13 118.51(10) . 2_575
C14 C15 C13 122.74(11) . 2_575
C13 C16 C18 124.42(11) . .
C13 C16 C17 123.11(11) . .
C18 C16 C17 112.44(10) . .
N1 C17 C16 176.39(13) . .
N2 C18 C16 174.73(13) . .

loop_
_geom_bond_atom_site_label_1
_geom_bond_atom_site_label_2
_geom_bond_distance
_geom_bond_site_symmetry_2
C1 C9 1.3653(18) 2_677
C1 C2 1.4231(16) .
C1 H1 0.9300 .
C2 C10 1.4143(17) .
C2 C3 1.4215(18) .
C3 C4 1.3633(18) .
C3 H3 0.9300 .
C4 C5 1.4185(17) .
C4 H4 0.9300 .
C5 C11 1.4134(18) .
C5 C6 1.4237(17) .
C6 C7 1.3633(18) .
C6 H6 0.9300 .
C7 C8 1.4212(17) .
C7 H7 0.9300 .
C8 C9 1.4195(17) .
C8 C12 1.4197(16) .
C9 C1 1.3653(18) 2_677
C9 H9 0.9300 .
C10 C12 1.4246(18) 2_677
C10 C11 1.4297(17) .
C11 C12 1.4232(18) .
C12 C10 1.4246(18) 2_677
C13 C16 1.3798(16) .
C13 C14 1.4388(17) .
C13 C15 1.4412(16) 2_575
C14 F1 1.3349(13) .
C14 C15 1.3449(17) .
C15 F2 1.3338(14) .
C15 C13 1.4412(16) 2_575
C16 C18 1.4375(17) .
C16 C17 1.4391(16) .
C17 N1 1.1456(16) .
C18 N2 1.1471(17) .
